data_4102592
loop_
_publ_author_name
'Peng Wang'
'Scott Forbes'
'Taras Kolodiazhnyi'
'Kosuke Kosuda'
'Yurij Mozharivskyj'

_publ_section_title
;
 Synthesis, Crystal and Electronic Structures of New Narrow-Band-Gap
 Semiconducting Antimonide Oxides RE3SbO3 and RE8Sb3-\dO8, with RE = La,
 Sm, Gd, and Ho
;
_journal_name_full 'Journal of the American Chemical Society'
_journal_page_first 8795
_journal_page_last 8803
_journal_paper_doi 10.1021/ja1027698
_journal_volume 132
_journal_year 2010
_chemical_formula_sum 'Ho3 O3 Sb'
_chemical_formula_weight 664.54
_chemical_name_systematic
; 
 ? 
;
_space_group_IT_number 12
_symmetry_cell_setting monoclinic
_symmetry_space_group_name_Hall '-C 2y'
_symmetry_space_group_name_H-M 'C 1 2/m 1'
_atom_sites_solution_primary direct
_atom_sites_solution_secondary difmap
_audit_creation_method SHELXL-97
_cell_angle_alpha 90.00
_cell_angle_beta 118.213(14)
_cell_angle_gamma 90.00
_cell_formula_units_Z 4
_cell_length_a 13.014(3)
_cell_length_b 3.8218(7)
_cell_length_c 11.679(2)
_cell_measurement_reflns_used 6443
_cell_measurement_temperature 293(2)
_cell_measurement_theta_max 75.4
_cell_measurement_theta_min 7.7
_cell_volume 511.87(19)
_computing_cell_refinement X-Area
_computing_data_collection X-Area
_computing_data_reduction X-Red32
_computing_publication_material 'SHELXL-97 (Sheldrick, 1997)'
_computing_structure_refinement 'SHELXL-97 (Sheldrick, 1997)'
_computing_structure_solution 'SHELXS-97 (Sheldrick, 1990)'
_diffrn_ambient_temperature 293(2)
_diffrn_measured_fraction_theta_full 0.958
_diffrn_measured_fraction_theta_max 0.958
_diffrn_measurement_device_type 'STOE IPDSII'
_diffrn_measurement_method 'omega scan'
_diffrn_radiation_monochromator graphite
_diffrn_radiation_source 'fine-focus sealed tube'
_diffrn_radiation_type MoK\a
_diffrn_radiation_wavelength 0.71073
_diffrn_reflns_av_R_equivalents 0.0731
_diffrn_reflns_av_sigmaI/netI 0.1378
_diffrn_reflns_limit_h_max 21
_diffrn_reflns_limit_h_min -21
_diffrn_reflns_limit_k_max 6
_diffrn_reflns_limit_k_min -6
_diffrn_reflns_limit_l_max 19
_diffrn_reflns_limit_l_min -13
_diffrn_reflns_number 3248
_diffrn_reflns_theta_full 36.85
_diffrn_reflns_theta_max 36.85
_diffrn_reflns_theta_min 3.87
_exptl_absorpt_coefficient_mu 50.963
_exptl_absorpt_correction_T_max 0.3484
_exptl_absorpt_correction_T_min 0.1231
_exptl_absorpt_correction_type numerical
_exptl_absorpt_process_details X-Red
_exptl_crystal_colour Plate
_exptl_crystal_density_diffrn 8.623
_exptl_crystal_density_method 'not measured'
_exptl_crystal_description Black
_exptl_crystal_F_000 1104
_exptl_crystal_size_max 0.022
_exptl_crystal_size_mid 0.015
_exptl_crystal_size_min 0.011
_refine_diff_density_max 7.004
_refine_diff_density_min -7.547
_refine_diff_density_rms 1.019
_refine_ls_extinction_coef 0.00033(5)
_refine_ls_extinction_expression Fc^*^=kFc[1+0.001xFc^2^\l^3^/sin(2\q)]^-1/4^
_refine_ls_extinction_method SHELXL
_refine_ls_goodness_of_fit_ref 0.914
_refine_ls_matrix_type full
_refine_ls_number_parameters 44
_refine_ls_number_reflns 1386
_refine_ls_number_restraints 0
_refine_ls_restrained_S_all 0.914
_refine_ls_R_factor_all 0.1185
_refine_ls_R_factor_gt 0.0518
_refine_ls_shift/su_max 0.000
_refine_ls_shift/su_mean 0.000
_refine_ls_structure_factor_coef Fsqd
_refine_ls_weighting_details 'calc w=1/[\s^2^(Fo^2^)+(0.0322P)^2^+0.0000P] where P=(Fo^2^+2Fc^2^)/3'
_refine_ls_weighting_scheme calc
_refine_ls_wR_factor_gt 0.0788
_refine_ls_wR_factor_ref 0.0943
_reflns_number_gt 829
_reflns_number_total 1386
_reflns_threshold_expression >2sigma(I)
_cod_data_source_file ja1027698_si_007.cif
_cod_data_source_block c2m
_cod_original_cell_volume 511.88(17)
_cod_database_code 4102592

loop_
_symmetry_equiv_pos_as_xyz
'x, y, z'
'-x, y, -z'
'x+1/2, y+1/2, z'
'-x+1/2, y+1/2, -z'
'-x, -y, -z'
'x, -y, z'
'-x+1/2, -y+1/2, -z'
'x+1/2, -y+1/2, z'

loop_
_atom_site_label
_atom_site_type_symbol
_atom_site_fract_x
_atom_site_fract_y
_atom_site_fract_z
_atom_site_U_iso_or_equiv
_atom_site_adp_type
_atom_site_occupancy
_atom_site_symmetry_multiplicity
_atom_site_calc_flag
_atom_site_refinement_flags
Ho1 Ho 0.11994(8) 0.0000 0.44329(10) 0.0079(2) Uani 1 2 d S
Ho2 Ho 0.34264(8) 0.0000 0.79342(9) 0.0078(2) Uani 1 2 d S
Ho3 Ho 0.87230(8) 0.0000 0.09852(9) 0.0092(2) Uani 1 2 d S
Sb1 Sb 0.38204(13) 0.0000 0.31900(15) 0.0094(2) Uani 1 2 d S
O1 O 0.3132(12) 0.0000 0.5921(12) 0.007(2) Uani 1 2 d S
O2 O 0.3341(13) 0.0000 0.9831(15) 0.013(3) Uani 1 2 d S
O3 O 0.9355(13) 0.0000 0.8070(14) 0.014(3) Uani 1 2 d S

loop_
_atom_site_aniso_label
_atom_site_aniso_U_11
_atom_site_aniso_U_22
_atom_site_aniso_U_33
_atom_site_aniso_U_23
_atom_site_aniso_U_13
_atom_site_aniso_U_12
Ho1 0.0056(4) 0.0073(5) 0.0125(4) 0.000 0.0057(3) 0.000
Ho2 0.0107(4) 0.0065(5) 0.0089(4) 0.000 0.0070(4) 0.000
Ho3 0.0088(4) 0.0055(5) 0.0108(4) 0.000 0.0026(4) 0.000
Sb1 0.0103(5) 0.0105(6) 0.0096(5) 0.000 0.0066(4) 0.000
O1 0.011(6) 0.003(7) 0.007(6) 0.000 0.004(5) 0.000
O2 0.016(7) 0.011(8) 0.018(7) 0.000 0.012(6) 0.000
O3 0.011(6) 0.019(9) 0.014(7) 0.000 0.007(6) 0.000

loop_
_atom_type_symbol
_atom_type_description
_atom_type_scat_dispersion_real
_atom_type_scat_dispersion_imag
_atom_type_scat_source
O O 0.0106 0.0060 'International Tables Vol C Tables 4.2.6.8 and 6.1.1.4'
Sb Sb -0.5866 1.5461 'International Tables Vol C Tables 4.2.6.8 and 6.1.1.4'
Ho Ho -0.2175 4.6783 'International Tables Vol C Tables 4.2.6.8 and 6.1.1.4'

loop_
_geom_angle_atom_site_label_1
_geom_angle_atom_site_label_2
_geom_angle_atom_site_label_3
_geom_angle
_geom_angle_site_symmetry_1
_geom_angle_site_symmetry_3
O1 Ho1 O1 119.0(5) 7_556 7_546
O1 Ho1 O1 75.8(4) 7_556 .
O1 Ho1 O1 75.8(4) 7_546 .
O1 Ho1 O3 73.8(3) 7_556 5_656
O1 Ho1 O3 73.8(3) 7_546 5_656
O1 Ho1 O3 117.7(4) . 5_656
O1 Ho1 Sb1 141.1(4) 7_556 3_445
O1 Ho1 Sb1 77.9(3) 7_546 3_445
O1 Ho1 Sb1 142.58(10) . 3_445
O3 Ho1 Sb1 78.9(2) 5_656 3_445
O1 Ho1 Sb1 77.9(3) 7_556 3_455
O1 Ho1 Sb1 141.1(4) 7_546 3_455
O1 Ho1 Sb1 142.58(10) . 3_455
O3 Ho1 Sb1 78.9(2) 5_656 3_455
Sb1 Ho1 Sb1 70.02(4) 3_445 3_455
O1 Ho1 Sb1 79.7(3) 7_556 7_556
O1 Ho1 Sb1 142.7(3) 7_546 7_556
O1 Ho1 Sb1 79.0(2) . 7_556
O3 Ho1 Sb1 143.07(10) 5_656 7_556
Sb1 Ho1 Sb1 108.41(3) 3_445 7_556
Sb1 Ho1 Sb1 70.56(5) 3_455 7_556
O1 Ho1 Sb1 142.7(3) 7_556 7_546
O1 Ho1 Sb1 79.7(3) 7_546 7_546
O1 Ho1 Sb1 79.0(2) . 7_546
O3 Ho1 Sb1 143.07(10) 5_656 7_546
Sb1 Ho1 Sb1 70.56(5) 3_445 7_546
Sb1 Ho1 Sb1 108.41(3) 3_455 7_546
Sb1 Ho1 Sb1 68.84(3) 7_556 7_546
O1 Ho1 Ho1 38.5(3) 7_556 7_556
O1 Ho1 Ho1 98.3(3) 7_546 7_556
O1 Ho1 Ho1 37.22(14) . 7_556
O3 Ho1 Ho1 97.2(3) 5_656 7_556
Sb1 Ho1 Ho1 175.14(5) 3_445 7_556
Sb1 Ho1 Ho1 112.29(2) 3_455 7_556
Sb1 Ho1 Ho1 76.45(3) 7_556 7_556
Sb1 Ho1 Ho1 111.94(5) 7_546 7_556
O1 Ho1 Ho1 98.3(3) 7_556 7_546
O1 Ho1 Ho1 38.5(3) 7_546 7_546
O1 Ho1 Ho1 37.22(14) . 7_546
O3 Ho1 Ho1 97.2(3) 5_656 7_546
Sb1 Ho1 Ho1 112.29(2) 3_445 7_546
Sb1 Ho1 Ho1 175.14(5) 3_455 7_546
Sb1 Ho1 Ho1 111.94(5) 7_556 7_546
Sb1 Ho1 Ho1 76.45(3) 7_546 7_546
Ho1 Ho1 Ho1 65.07(3) 7_556 7_546
O1 Ho1 Ho2 96.2(3) 7_556 7_546
O1 Ho1 Ho2 35.6(3) 7_546 7_546
O1 Ho1 Ho2 94.9(2) . 7_546
O3 Ho1 Ho2 38.38(15) 5_656 7_546
Sb1 Ho1 Ho2 78.16(3) 3_445 7_546
Sb1 Ho1 Ho2 114.05(5) 3_455 7_546
Sb1 Ho1 Ho2 173.23(4) 7_556 7_546
Sb1 Ho1 Ho2 112.912(19) 7_546 7_546
Ho1 Ho1 Ho2 96.98(3) 7_556 7_546
Ho1 Ho1 Ho2 63.08(3) 7_546 7_546
O1 Ho1 Ho2 35.6(3) 7_556 7_556
O1 Ho1 Ho2 96.2(3) 7_546 7_556
O1 Ho1 Ho2 94.9(2) . 7_556
O3 Ho1 Ho2 38.38(15) 5_656 7_556
Sb1 Ho1 Ho2 114.05(5) 3_445 7_556
Sb1 Ho1 Ho2 78.16(3) 3_455 7_556
Sb1 Ho1 Ho2 112.912(19) 7_556 7_556
Sb1 Ho1 Ho2 173.23(4) 7_546 7_556
Ho1 Ho1 Ho2 63.08(3) 7_556 7_556
Ho1 Ho1 Ho2 96.98(3) 7_546 7_556
Ho2 Ho1 Ho2 64.55(2) 7_546 7_556
O1 Ho2 O3 83.7(4) . 3_455
O1 Ho2 O3 83.7(4) . 3_445
O3 Ho2 O3 118.3(6) 3_455 3_445
O1 Ho2 O2 168.7(5) . .
O3 Ho2 O2 101.9(4) 3_455 .
O3 Ho2 O2 101.9(4) 3_445 .
O1 Ho2 Sb1 84.1(3) . 7_546
O3 Ho2 Sb1 154.1(4) 3_455 7_546
O3 Ho2 Sb1 82.9(3) 3_445 7_546
O2 Ho2 Sb1 86.8(3) . 7_546
O1 Ho2 Sb1 84.1(3) . 7_556
O3 Ho2 Sb1 82.9(3) 3_455 7_556
O3 Ho2 Sb1 154.1(4) 3_445 7_556
O2 Ho2 Sb1 86.8(3) . 7_556
Sb1 Ho2 Sb1 73.10(4) 7_546 7_556
O1 Ho2 Ho3 127.5(3) . 5_656
O3 Ho2 Ho3 117.7(3) 3_455 5_656
O3 Ho2 Ho3 117.7(3) 3_445 5_656
O2 Ho2 Ho3 41.2(4) . 5_656
Sb1 Ho2 Ho3 55.26(3) 7_546 5_656
Sb1 Ho2 Ho3 55.26(3) 7_556 5_656
O1 Ho2 Ho1 36.04(15) . 7_546
O3 Ho2 Ho1 104.2(3) 3_455 7_546
O3 Ho2 Ho1 47.9(4) 3_445 7_546
O2 Ho2 Ho1 147.28(6) . 7_546
Sb1 Ho2 Ho1 78.25(3) 7_546 7_546
Sb1 Ho2 Ho1 115.62(4) 7_556 7_546
Ho3 Ho2 Ho1 133.50(3) 5_656 7_546
O1 Ho2 Ho1 36.04(15) . 7_556
O3 Ho2 Ho1 47.9(4) 3_455 7_556
O3 Ho2 Ho1 104.2(3) 3_445 7_556
O2 Ho2 Ho1 147.28(6) . 7_556
Sb1 Ho2 Ho1 115.62(4) 7_546 7_556
Sb1 Ho2 Ho1 78.25(3) 7_556 7_556
Ho3 Ho2 Ho1 133.50(3) 5_656 7_556
Ho1 Ho2 Ho1 64.55(2) 7_546 7_556
O1 Ho2 Ho1 34.4(3) . .
O3 Ho2 Ho1 101.1(4) 3_455 .
O3 Ho2 Ho1 101.1(4) 3_445 .
O2 Ho2 Ho1 134.3(4) . .
Sb1 Ho2 Ho1 57.72(3) 7_546 .
Sb1 Ho2 Ho1 57.72(3) 7_556 .
Ho3 Ho2 Ho1 93.15(3) 5_656 .
Ho1 Ho2 Ho1 58.13(3) 7_546 .
Ho1 Ho2 Ho1 58.13(3) 7_556 .
O1 Ho2 Ho3 90.2(3) . 7_656
O3 Ho2 Ho3 30.3(3) 3_455 7_656
O3 Ho2 Ho3 89.8(3) 3_445 7_656
O2 Ho2 Ho3 99.5(3) . 7_656
Sb1 Ho2 Ho3 171.24(3) 7_546 7_656
Sb1 Ho2 Ho3 113.09(2) 7_556 7_656
Ho3 Ho2 Ho3 133.16(3) 5_656 7_656
Ho1 Ho2 Ho3 93.26(3) 7_546 7_656
Ho1 Ho2 Ho3 61.47(3) 7_556 7_656
Ho1 Ho2 Ho3 119.49(3) . 7_656
O1 Ho2 Ho3 90.2(3) . 7_646
O3 Ho2 Ho3 89.8(3) 3_455 7_646
O3 Ho2 Ho3 30.3(3) 3_445 7_646
O2 Ho2 Ho3 99.5(3) . 7_646
Sb1 Ho2 Ho3 113.09(2) 7_546 7_646
Sb1 Ho2 Ho3 171.24(3) 7_556 7_646
Ho3 Ho2 Ho3 133.16(3) 5_656 7_646
Ho1 Ho2 Ho3 61.47(3) 7_546 7_646
Ho1 Ho2 Ho3 93.26(3) 7_556 7_646
Ho1 Ho2 Ho3 119.49(3) . 7_646
Ho3 Ho2 Ho3 60.06(2) 7_656 7_646
O3 Ho3 O2 100.2(4) 5_756 3_544
O3 Ho3 O2 100.2(4) 5_756 3_554
O2 Ho3 O2 115.9(6) 3_544 3_554
O3 Ho3 O2 174.4(5) 5_756 5_656
O2 Ho3 O2 82.7(4) 3_544 5_656
O2 Ho3 O2 82.7(4) 3_554 5_656
O3 Ho3 Sb1 89.6(3) 5_756 3
O2 Ho3 Sb1 155.8(3) 3_544 3
O2 Ho3 Sb1 83.5(3) 3_554 3
O2 Ho3 Sb1 86.0(3) 5_656 3
O3 Ho3 Sb1 89.6(3) 5_756 3_545
O2 Ho3 Sb1 83.5(3) 3_544 3_545
O2 Ho3 Sb1 155.8(3) 3_554 3_545
O2 Ho3 Sb1 86.0(3) 5_656 3_545
Sb1 Ho3 Sb1 74.40(4) 3 3_545
O3 Ho3 Ho3 142.74(15) 5_756 7_645
O2 Ho3 Ho3 42.8(4) 3_544 7_645
O2 Ho3 Ho3 101.3(4) 3_554 7_645
O2 Ho3 Ho3 39.89(18) 5_656 7_645
Sb1 Ho3 Ho3 122.79(5) 3 7_645
Sb1 Ho3 Ho3 83.04(4) 3_545 7_645
O3 Ho3 Ho3 142.74(15) 5_756 7_655
O2 Ho3 Ho3 101.3(4) 3_544 7_655
O2 Ho3 Ho3 42.8(4) 3_554 7_655
O2 Ho3 Ho3 39.89(18) 5_656 7_655
Sb1 Ho3 Ho3 83.04(4) 3 7_655
Sb1 Ho3 Ho3 122.79(5) 3_545 7_655
Ho3 Ho3 Ho3 66.48(4) 7_645 7_655
O3 Ho3 Ho2 135.7(4) 5_756 5_656
O2 Ho3 Ho2 102.9(3) 3_544 5_656
O2 Ho3 Ho2 102.9(3) 3_554 5_656
O2 Ho3 Ho2 38.7(3) 5_656 5_656
Sb1 Ho3 Ho2 56.53(3) 3 5_656
Sb1 Ho3 Ho2 56.53(3) 3_545 5_656
Ho3 Ho3 Ho2 67.05(3) 7_645 5_656
Ho3 Ho3 Ho2 67.05(3) 7_655 5_656
O3 Ho3 Ho1 43.4(4) 5_756 1_655
O2 Ho3 Ho1 118.2(4) 3_544 1_655
O2 Ho3 Ho1 118.2(4) 3_554 1_655
O2 Ho3 Ho1 131.0(3) 5_656 1_655
Sb1 Ho3 Ho1 56.45(3) 3 1_655
Sb1 Ho3 Ho1 56.45(3) 3_545 1_655
Ho3 Ho3 Ho1 138.99(3) 7_645 1_655
Ho3 Ho3 Ho1 138.99(3) 7_655 1_655
Ho2 Ho3 Ho1 92.25(3) 5_656 1_655
O3 Ho3 Ho2 30.66(7) 5_756 7_656
O2 Ho3 Ho2 121.8(3) 3_544 7_656
O2 Ho3 Ho2 71.2(4) 3_554 7_656
O2 Ho3 Ho2 149.956(16) 5_656 7_656
Sb1 Ho3 Ho2 76.68(3) 3 7_656
Sb1 Ho3 Ho2 112.01(4) 3_545 7_656
Ho3 Ho3 Ho2 159.03(4) 7_645 7_656
Ho3 Ho3 Ho2 112.65(2) 7_655 7_656
Ho2 Ho3 Ho2 133.16(3) 5_656 7_656
Ho1 Ho3 Ho2 56.14(2) 1_655 7_656
O3 Ho3 Ho2 30.66(7) 5_756 7_646
O2 Ho3 Ho2 71.3(4) 3_544 7_646
O2 Ho3 Ho2 121.8(3) 3_554 7_646
O2 Ho3 Ho2 149.956(16) 5_656 7_646
Sb1 Ho3 Ho2 112.01(4) 3 7_646
Sb1 Ho3 Ho2 76.68(3) 3_545 7_646
Ho3 Ho3 Ho2 112.65(2) 7_645 7_646
Ho3 Ho3 Ho2 159.03(4) 7_655 7_646
Ho2 Ho3 Ho2 133.16(3) 5_656 7_646
Ho1 Ho3 Ho2 56.14(2) 1_655 7_646
Ho2 Ho3 Ho2 60.06(2) 7_656 7_646
Ho3 Sb1 Ho3 74.40(4) 3_445 3_455
Ho3 Sb1 Ho2 68.21(3) 3_445 7_546
Ho3 Sb1 Ho2 110.42(6) 3_455 7_546
Ho3 Sb1 Ho2 110.42(6) 3_445 7_556
Ho3 Sb1 Ho2 68.21(3) 3_455 7_556
Ho2 Sb1 Ho2 73.10(4) 7_546 7_556
Ho3 Sb1 Ho1 111.90(4) 3_445 3
Ho3 Sb1 Ho1 71.29(3) 3_455 3
Ho2 Sb1 Ho1 178.13(5) 7_546 3
Ho2 Sb1 Ho1 108.43(2) 7_556 3
Ho3 Sb1 Ho1 71.29(3) 3_445 3_545
Ho3 Sb1 Ho1 111.90(4) 3_455 3_545
Ho2 Sb1 Ho1 108.43(2) 7_546 3_545
Ho2 Sb1 Ho1 178.13(5) 7_556 3_545
Ho1 Sb1 Ho1 70.02(4) 3 3_545
Ho3 Sb1 Ho1 176.30(4) 3_445 7_556
Ho3 Sb1 Ho1 108.33(2) 3_455 7_556
Ho2 Sb1 Ho1 108.27(4) 7_546 7_556
Ho2 Sb1 Ho1 68.91(3) 7_556 7_556
Ho1 Sb1 Ho1 71.59(3) 3 7_556
Ho1 Sb1 Ho1 109.44(5) 3_545 7_556
Ho3 Sb1 Ho1 108.33(2) 3_445 7_546
Ho3 Sb1 Ho1 176.30(4) 3_455 7_546
Ho2 Sb1 Ho1 68.91(3) 7_546 7_546
Ho2 Sb1 Ho1 108.27(4) 7_556 7_546
Ho1 Sb1 Ho1 109.44(5) 3 7_546
Ho1 Sb1 Ho1 71.59(3) 3_545 7_546
Ho1 Sb1 Ho1 68.84(3) 7_556 7_546
Ho2 O1 Ho1 108.3(4) . 7_556
Ho2 O1 Ho1 108.3(4) . 7_546
Ho1 O1 Ho1 119.0(5) 7_556 7_546
Ho2 O1 Ho1 112.7(5) . .
Ho1 O1 Ho1 104.2(4) 7_556 .
Ho1 O1 Ho1 104.2(4) 7_546 .
Ho3 O2 Ho3 115.9(6) 3_456 3_446
Ho3 O2 Ho2 119.0(3) 3_456 .
Ho3 O2 Ho2 119.0(3) 3_446 .
Ho3 O2 Ho3 97.3(4) 3_456 5_656
Ho3 O2 Ho3 97.3(4) 3_446 5_656
Ho2 O2 Ho3 100.1(6) . 5_656
Ho3 O3 Ho2 119.0(4) 5_756 3_545
Ho3 O3 Ho2 119.0(4) 5_756 3
Ho2 O3 Ho2 118.3(6) 3_545 3
Ho3 O3 Ho1 101.8(5) 5_756 5_656
Ho2 O3 Ho1 93.8(4) 3_545 5_656
Ho2 O3 Ho1 93.8(4) 3 5_656

loop_
_geom_bond_atom_site_label_1
_geom_bond_atom_site_label_2
_geom_bond_distance
_geom_bond_site_symmetry_2
Ho1 O1 2.218(6) 7_556
Ho1 O1 2.218(6) 7_546
Ho1 O1 2.284(14) .
Ho1 O3 2.659(14) 5_656
Ho1 Sb1 3.3308(16) 3_445
Ho1 Sb1 3.3308(16) 3_455
Ho1 Sb1 3.3805(13) 7_556
Ho1 Sb1 3.3805(13) 7_546
Ho1 Ho1 3.5533(16) 7_556
Ho1 Ho1 3.5533(16) 7_546
Ho1 Ho2 3.5784(11) 7_546
Ho1 Ho2 3.5784(11) 7_556
Ho2 O1 2.197(12) .
Ho2 O3 2.226(7) 3_455
Ho2 O3 2.226(7) 3_445
Ho2 O2 2.270(14) .
Ho2 Sb1 3.2086(16) 7_546
Ho2 Sb1 3.2086(16) 7_556
Ho2 Ho3 3.5715(13) 5_656
Ho2 Ho1 3.5784(11) 7_546
Ho2 Ho1 3.5784(11) 7_556
Ho2 Ho3 3.8183(13) 7_656
Ho2 Ho3 3.8183(13) 7_646
Ho3 O3 2.205(14) 5_756
Ho3 O2 2.254(8) 3_544
Ho3 O2 2.254(8) 3_554
Ho3 O2 2.388(14) 5_656
Ho3 Sb1 3.1607(14) 3
Ho3 Sb1 3.1607(14) 3_545
Ho3 Ho3 3.4862(17) 7_645
Ho3 Ho3 3.4862(17) 7_655
Ho3 Ho2 3.5715(13) 5_656
Ho3 Ho1 3.7856(19) 1_655
Ho3 Ho2 3.8183(13) 7_656
Ho3 Ho2 3.8183(13) 7_646
Sb1 Ho3 3.1607(14) 3_445
Sb1 Ho3 3.1607(14) 3_455
Sb1 Ho2 3.2086(16) 7_546
Sb1 Ho2 3.2086(16) 7_556
Sb1 Ho1 3.3308(16) 3
Sb1 Ho1 3.3308(16) 3_545
Sb1 Ho1 3.3805(13) 7_556
Sb1 Ho1 3.3805(13) 7_546
O1 Ho1 2.218(6) 7_556
O1 Ho1 2.218(6) 7_546
O2 Ho3 2.254(8) 3_456
O2 Ho3 2.254(8) 3_446
O2 Ho3 2.388(14) 5_656
O3 Ho3 2.205(14) 5_756
O3 Ho2 2.226(7) 3_545
O3 Ho2 2.226(7) 3
O3 Ho1 2.659(14) 5_656
